data_7152933
loop_
_publ_author_name
'Akhigbe, Joshua'
'Haskoor, John'
'Krause, Jeanette A.'
'Zeller, Matthias'
'Br\"uckner, Christian'

_publ_section_title
;
 Formation, structure, and reactivity of meso-tetraaryl-chlorolactones,
 -porpholactams, and -chlorolactams, porphyrin and chlorin analogues
 incorporating oxazolone or imidazolone moieties.
;
_journal_issue 22
_journal_name_full 'Organic &amp; biomolecular chemistry'
_journal_page_first 3616
_journal_page_last 3628
_journal_paper_doi 10.1039/c3ob40138c
_journal_volume 11
_journal_year 2013
_chemical_formula_sum 'C43 H28 Cl N5'
_chemical_formula_weight 650.15
_chemical_name_systematic
;
?
;
_space_group_IT_number 14
_symmetry_cell_setting monoclinic
_symmetry_space_group_name_Hall '-P 2yn'
_symmetry_space_group_name_H-M 'P 1 21/n 1'
_atom_sites_solution_hydrogens geom
_atom_sites_solution_primary direct
_atom_sites_solution_secondary difmap
_audit_creation_method SHELXL-97
_cell_angle_alpha 90.00
_cell_angle_beta 117.629(4)
_cell_angle_gamma 90.00
_cell_formula_units_Z 4
_cell_length_a 14.440(4)
_cell_length_b 16.901(5)
_cell_length_c 14.820(4)
_cell_measurement_reflns_used 937
_cell_measurement_temperature 100(2)
_cell_measurement_theta_max 23.80
_cell_measurement_theta_min 2.87
_cell_volume 3204.4(16)
_computing_cell_refinement 'Apex2 v2011.2-0'
_computing_data_collection 'Apex2 v2011.2-0 (Bruker, 2011)'
_computing_data_reduction 'Apex2 v2011.2-0'
_computing_molecular_graphics 'SHELXTL 6.14'
_computing_publication_material 'SHELXTL 6.14'
_computing_structure_refinement
;
SHELXLE Rev548, Shelxle (H\"ubschle et al., 2011)
;
_computing_structure_solution 'SHELXTL 6.14 (Bruker, 2003; Sheldrick, 2008)'
_diffrn_ambient_temperature 100(2)
_diffrn_measured_fraction_theta_full 0.977
_diffrn_measured_fraction_theta_max 0.975
_diffrn_measurement_device_type 'Bruker AXS SMART APEX CCD diffractometer'
_diffrn_measurement_method '\w scans'
_diffrn_radiation_monochromator graphite
_diffrn_radiation_source 'fine-focus sealed tube'
_diffrn_radiation_type MoK\a
_diffrn_radiation_wavelength 0.71073
_diffrn_reflns_av_R_equivalents 0.0724
_diffrn_reflns_av_sigmaI/netI 0.1536
_diffrn_reflns_limit_h_max 19
_diffrn_reflns_limit_h_min -11
_diffrn_reflns_limit_k_max 21
_diffrn_reflns_limit_k_min -22
_diffrn_reflns_limit_l_max 17
_diffrn_reflns_limit_l_min -19
_diffrn_reflns_number 16647
_diffrn_reflns_theta_full 28.00
_diffrn_reflns_theta_max 28.29
_diffrn_reflns_theta_min 1.63
_diffrn_standards_number 0
_exptl_absorpt_coefficient_mu 0.161
_exptl_absorpt_correction_T_max 0.7457
_exptl_absorpt_correction_T_min 0.5716
_exptl_absorpt_correction_type multi-scan
_exptl_absorpt_process_details 'Apex2 v2011.2-0 (Bruker, 2011)'
_exptl_crystal_colour red
_exptl_crystal_density_diffrn 1.348
_exptl_crystal_density_method 'not measured'
_exptl_crystal_description plate
_exptl_crystal_F_000 1352
_exptl_crystal_size_max 0.30
_exptl_crystal_size_mid 0.28
_exptl_crystal_size_min 0.04
_refine_diff_density_max 0.598
_refine_diff_density_min -0.480
_refine_diff_density_rms 0.051
_refine_ls_extinction_coef 0.0018(6)
_refine_ls_extinction_expression Fc^*^=kFc[1+0.001xFc^2^\l^3^/sin(2\q)]^-1/4^
_refine_ls_extinction_method SHELXL
_refine_ls_goodness_of_fit_ref 0.984
_refine_ls_hydrogen_treatment constr
_refine_ls_matrix_type full
_refine_ls_number_parameters 563
_refine_ls_number_reflns 7763
_refine_ls_number_restraints 51
_refine_ls_restrained_S_all 0.983
_refine_ls_R_factor_all 0.1966
_refine_ls_R_factor_gt 0.0733
_refine_ls_shift/su_max 0.001
_refine_ls_shift/su_mean 0.000
_refine_ls_structure_factor_coef Fsqd
_refine_ls_weighting_details 'calc w=1/[\s^2^(Fo^2^)+(0.0808P)^2^+0.0000P] where P=(Fo^2^+2Fc^2^)/3'
_refine_ls_weighting_scheme calc
_refine_ls_wR_factor_gt 0.1599
_refine_ls_wR_factor_ref 0.2002
_reflns_number_gt 3130
_reflns_number_total 7763
_reflns_threshold_expression I>2\s(I)
_cod_data_source_file c3ob40138c.txt
_cod_data_source_block 12mz109_0m
_cod_depositor_comments
;
The following automatic conversions were performed:

'_symmetry_cell_setting' value 'Monoclinic' changed to 'monoclinic'
according to /home/saulius/struct/CIF-dictionaries/cif_core.dic
dictionary named 'cif_core.dic' version 2.4.2 from 2011-04-26.

Automatic conversion script
Id: cif_fix_values 1891 2012-01-12 08:04:46Z andrius 
;
_cod_original_cell_volume 3204.4(17)
_cod_original_sg_symbol_H-M P2(1)/n
_cod_database_code 7152933

loop_
_symmetry_equiv_pos_as_xyz
'x, y, z'
'-x+1/2, y+1/2, -z+1/2'
'-x, -y, -z'
'x-1/2, -y-1/2, z-1/2'

loop_
_atom_site_label
_atom_site_type_symbol
_atom_site_fract_x
_atom_site_fract_y
_atom_site_fract_z
_atom_site_U_iso_or_equiv
_atom_site_adp_type
_atom_site_occupancy
_atom_site_symmetry_multiplicity
_atom_site_calc_flag
_atom_site_refinement_flags
_atom_site_disorder_assembly
_atom_site_disorder_group
C1 C 0.8510(3) 0.61499(17) 0.1657(2) 0.0384(8) Uani 1 1 d . . .
C2 C 0.9268(3) 0.60711(18) 0.1300(2) 0.0468(8) Uani 0.655(3) 1 d P A 1
H2 H 1.0006 0.6103 0.1694 0.056 Uiso 0.655(3) 1 calc PR A 1
C3 C 0.8728(3) 0.59438(19) 0.0296(2) 0.0500(9) Uani 0.655(3) 1 d P A 1
H3 H 0.9017 0.5871 -0.0158 0.060 Uiso 0.655(3) 1 calc PR A 1
C4 C 0.7646(3) 0.59372(18) 0.0029(2) 0.0417(8) Uani 1 1 d . . .
C5 C 0.6830(3) 0.57970(18) -0.0962(2) 0.0436(8) Uani 1 1 d D A .
C6 C 0.5770(3) 0.58144(18) -0.1237(2) 0.0411(8) Uani 1 1 d . . .
C7 C 0.4934(3) 0.56511(18) -0.2218(2) 0.0530(9) Uani 0.859(2) 1 d P A 1
H7 H 0.4998 0.5497 -0.2803 0.064 Uiso 0.859(2) 1 calc PR A 1
C8 C 0.4041(3) 0.57537(19) -0.2168(2) 0.0536(10) Uani 0.859(2) 1 d P A 1
H8 H 0.3361 0.5683 -0.2719 0.064 Uiso 0.859(2) 1 calc PR A 1
C9 C 0.4262(3) 0.59836(17) -0.1169(2) 0.0405(8) Uani 1 1 d . . .
C10 C 0.3546(3) 0.61889(17) -0.0822(2) 0.0394(8) Uani 1 1 d . A .
C11 C 0.3823(3) 0.63539(17) 0.0212(2) 0.0409(8) Uani 1 1 d . . .
C12 C 0.3087(2) 0.66335(17) 0.0518(2) 0.0460(8) Uani 0.562(3) 1 d P A 1
H12 H 0.2370 0.6751 0.0096 0.055 Uiso 0.562(3) 1 calc PR A 1
C13 C 0.3626(3) 0.6696(2) 0.1534(2) 0.0488(9) Uani 0.562(3) 1 d P A 1
H13 H 0.3348 0.6871 0.1968 0.059 Uiso 0.562(3) 1 calc PR A 1
C14 C 0.4689(3) 0.64586(17) 0.1862(2) 0.0387(8) Uani 1 1 d . . .
C15 C 0.5485(3) 0.64657(17) 0.2872(2) 0.0384(8) Uani 1 1 d . A .
C16 C 0.6548(3) 0.63810(17) 0.3162(2) 0.0386(8) Uani 1 1 d . . .
C17 C 0.7391(3) 0.64645(19) 0.4163(2) 0.0460(9) Uani 0.923(3) 1 d P A 1
H17 H 0.7324 0.6542 0.4765 0.055 Uiso 0.923(3) 1 calc PR A 1
C18 C 0.8294(3) 0.64158(19) 0.4115(2) 0.0459(8) Uani 0.923(3) 1 d P A 1
H18 H 0.8974 0.6457 0.4675 0.055 Uiso 0.923(3) 1 calc PR A 1
C19 C 0.8054(3) 0.62901(17) 0.3073(2) 0.0393(8) Uani 1 1 d . . .
C20 C 0.8776(2) 0.62469(17) 0.2695(2) 0.0376(8) Uani 1 1 d . A .
C21 C 0.7099(7) 0.5618(5) -0.1805(4) 0.0461(15) Uani 0.67(2) 1 d PGD A 10
C22 C 0.7678(8) 0.4953(5) -0.1777(6) 0.050(3) Uani 0.67(2) 1 d PGD A 10
H22 H 0.7890 0.4589 -0.1229 0.060 Uiso 0.67(2) 1 calc PR A 10
C23 C 0.7949(8) 0.4822(5) -0.2550(8) 0.070(4) Uani 0.67(2) 1 d PGD A 10
H23 H 0.8346 0.4368 -0.2531 0.084 Uiso 0.67(2) 1 calc PR A 10
C24 C 0.7641(7) 0.5355(6) -0.3352(6) 0.066(2) Uani 0.67(2) 1 d PGD A 10
H24 H 0.7826 0.5265 -0.3881 0.079 Uiso 0.67(2) 1 calc PR A 10
C25 C 0.7061(9) 0.6020(7) -0.3381(5) 0.071(3) Uani 0.67(2) 1 d PGD A 10
H25 H 0.6850 0.6384 -0.3929 0.085 Uiso 0.67(2) 1 calc PR A 10
C26 C 0.6790(8) 0.6151(6) -0.2607(6) 0.064(3) Uani 0.67(2) 1 d PGD A 10
H26 H 0.6393 0.6606 -0.2627 0.077 Uiso 0.67(2) 1 calc PR A 10
C21B C 0.7209(17) 0.5746(14) -0.1764(12) 0.0461(15) Uani 0.33(2) 1 d PD A 11
C22B C 0.733(3) 0.5023(14) -0.211(2) 0.084(9) Uani 0.33(2) 1 d PD A 11
H22B H 0.7182 0.4565 -0.1823 0.101 Uiso 0.33(2) 1 calc PR A 11
C23B C 0.765(3) 0.4919(11) -0.283(3) 0.071(7) Uani 0.33(2) 1 d PD A 11
H23B H 0.7808 0.4405 -0.2978 0.086 Uiso 0.33(2) 1 calc PR A 11
C24B C 0.7727(19) 0.5562(16) -0.3350(16) 0.066(2) Uani 0.33(2) 1 d PD A 11
H24B H 0.7826 0.5495 -0.3936 0.079 Uiso 0.33(2) 1 calc PR A 11
C25B C 0.767(3) 0.6293(12) -0.302(2) 0.088(8) Uani 0.33(2) 1 d PD A 11
H25B H 0.7805 0.6746 -0.3317 0.106 Uiso 0.33(2) 1 calc PR A 11
C26B C 0.740(3) 0.6374(11) -0.223(2) 0.085(8) Uani 0.33(2) 1 d PD A 11
H26B H 0.7340 0.6892 -0.2014 0.102 Uiso 0.33(2) 1 calc PR A 11
C27 C 0.2418(3) 0.62571(18) -0.1585(2) 0.0425(8) Uani 1 1 d . . .
C28 C 0.2113(3) 0.67526(18) -0.2419(2) 0.0474(9) Uani 1 1 d . A .
H28 H 0.2623 0.7049 -0.2510 0.057 Uiso 1 1 calc R . .
C29 C 0.1056(3) 0.6819(2) -0.3130(2) 0.0529(10) Uani 1 1 d . . .
H29 H 0.0854 0.7154 -0.3705 0.064 Uiso 1 1 calc R A .
C30 C 0.0310(3) 0.6405(2) -0.3000(3) 0.0575(10) Uani 1 1 d . A .
H30 H -0.0407 0.6459 -0.3477 0.069 Uiso 1 1 calc R . .
C31 C 0.0607(3) 0.5908(2) -0.2171(3) 0.0573(10) Uani 1 1 d . . .
H31 H 0.0094 0.5617 -0.2079 0.069 Uiso 1 1 calc R A .
C32 C 0.1654(3) 0.58353(19) -0.1473(3) 0.0509(9) Uani 1 1 d . A .
H32 H 0.1853 0.5490 -0.0907 0.061 Uiso 1 1 calc R . .
C33 C 0.5190(3) 0.6619(2) 0.3701(2) 0.0429(8) Uani 0.940(2) 1 d PD A 1
C34 C 0.4673(3) 0.6071(2) 0.3978(3) 0.0559(11) Uani 0.940(2) 1 d PD A 1
H34 H 0.4494 0.5575 0.3638 0.067 Uiso 0.940(2) 1 calc PR A 1
C35 C 0.4407(4) 0.6223(3) 0.4738(3) 0.0735(14) Uani 0.940(2) 1 d PD A 1
H35 H 0.4052 0.5832 0.4922 0.088 Uiso 0.940(2) 1 calc PR A 1
C36 C 0.4650(3) 0.6930(3) 0.5230(3) 0.0748(13) Uani 0.940(2) 1 d PD A 1
H36 H 0.4437 0.7039 0.5735 0.090 Uiso 0.940(2) 1 calc PR A 1
C37 C 0.5199(4) 0.7488(3) 0.5002(3) 0.0714(13) Uani 0.940(2) 1 d PD A 1
H37 H 0.5396 0.7972 0.5368 0.086 Uiso 0.940(2) 1 calc PR A 1
C38 C 0.5466(3) 0.7338(2) 0.4229(3) 0.0565(11) Uani 0.940(2) 1 d PD A 1
H38 H 0.5837 0.7725 0.4059 0.068 Uiso 0.940(2) 1 calc PR A 1
C33E C 0.5190(3) 0.6619(2) 0.3701(2) 0.0429(8) Uani 0.060(2) 1 d PD A 6
C34E C 0.532(5) 0.6048(18) 0.440(3) 0.0559(11) Uani 0.060(2) 1 d PD A 6
H34E H 0.5534 0.5528 0.4336 0.067 Uiso 0.060(2) 1 calc PR A 6
C35E C 0.513(5) 0.624(2) 0.520(3) 0.0735(14) Uani 0.060(2) 1 d PD A 6
H35E H 0.5349 0.5888 0.5753 0.088 Uiso 0.060(2) 1 calc PR A 6
C36E C 0.4650(3) 0.6930(3) 0.5230(3) 0.0748(13) Uani 0.060(2) 1 d PD A 6
H36E H 0.4463 0.7024 0.5757 0.090 Uiso 0.060(2) 1 calc PR A 6
C37E C 0.444(5) 0.748(2) 0.448(3) 0.0714(13) Uani 0.060(2) 1 d PD A 6
H37E H 0.4137 0.7978 0.4493 0.086 Uiso 0.060(2) 1 calc PR A 6
C38E C 0.468(5) 0.731(2) 0.369(3) 0.0565(11) Uani 0.060(2) 1 d PD A 6
H38E H 0.4483 0.7672 0.3141 0.068 Uiso 0.060(2) 1 calc PR A 6
C39 C 0.9906(3) 0.63000(17) 0.3463(2) 0.0370(8) Uani 1 1 d . . .
C40 C 1.0376(3) 0.56852(18) 0.4141(2) 0.0411(8) Uani 1 1 d . A .
H40 H 0.9986 0.5220 0.4093 0.049 Uiso 1 1 calc R . .
C41 C 1.1404(3) 0.5740(2) 0.4889(2) 0.0450(8) Uani 1 1 d . . .
H41 H 1.1717 0.5313 0.5348 0.054 Uiso 1 1 calc R A .
C42 C 1.1969(3) 0.6410(2) 0.4966(3) 0.0481(9) Uani 1 1 d . A .
H42 H 1.2671 0.6451 0.5486 0.058 Uiso 1 1 calc R . .
C43 C 1.1523(3) 0.7022(2) 0.4295(3) 0.0606(10) Uani 1 1 d . . .
H43 H 1.1921 0.7482 0.4344 0.073 Uiso 1 1 calc R A .
C44 C 1.0493(3) 0.6972(2) 0.3546(3) 0.0555(10) Uani 1 1 d . A .
H44 H 1.0187 0.7400 0.3086 0.067 Uiso 1 1 calc R . .
N1 N 0.7516(2) 0.60744(14) 0.08756(18) 0.0406(7) Uani 1 1 d . A .
H1A H 0.6924 0.6107 0.0909 0.049 Uiso 0.218(2) 1 calc PR . .
N2 N 0.5335(2) 0.59938(14) -0.06132(18) 0.0392(7) Uani 1 1 d . A .
H2A H 0.5687 0.6099 0.0042 0.047 Uiso 0.782(2) 1 calc PR . .
N3 N 0.4795(2) 0.62597(14) 0.10207(17) 0.0376(6) Uani 1 1 d . A .
H3A H 0.5368 0.6104 0.1003 0.045 Uiso 0.218(2) 1 calc PR . .
N4 N 0.6982(2) 0.62616(14) 0.25225(18) 0.0384(6) Uani 1 1 d . A .
H4A H 0.6629 0.6179 0.1862 0.046 Uiso 0.782(2) 1 calc PR . .
C2A C 0.9268(3) 0.60711(18) 0.1300(2) 0.0468(8) Uani 0.1213(18) 1 d PDU A 2
N1A N 0.8728(3) 0.59438(19) 0.0296(2) 0.0500(9) Uani 0.1213(18) 1 d P A 2
Cl1A Cl 1.0594(3) 0.6047(7) 0.1846(5) 0.091(3) Uani 0.1213(18) 1 d PDU A 2
N1B N 0.9268(3) 0.60711(18) 0.1300(2) 0.0468(8) Uani 0.223(3) 1 d P A 3
C3B C 0.8728(3) 0.59438(19) 0.0296(2) 0.0500(9) Uani 0.223(3) 1 d P A 3
Cl1B Cl 0.9530(3) 0.5672(3) -0.0243(3) 0.0605(16) Uani 0.223(3) 1 d P A 3
C7C C 0.4934(3) 0.56511(18) -0.2218(2) 0.0530(9) Uani 0.0409(17) 1 d PDU A 4
N1C N 0.4041(3) 0.57537(19) -0.2168(2) 0.0536(10) Uani 0.0409(17) 1 d P A 4
Cl1C Cl 0.458(2) 0.5385(14) -0.3440(7) 0.073(9) Uani 0.0409(17) 1 d PDU A 4
N1D N 0.4934(3) 0.56511(18) -0.2218(2) 0.0530(9) Uani 0.100(2) 1 d P A 5
C8D C 0.4041(3) 0.57537(19) -0.2168(2) 0.0536(10) Uani 0.100(2) 1 d PDU A 5
Cl1D Cl 0.3044(6) 0.5386(5) -0.3247(5) 0.065(3) Uani 0.100(2) 1 d PDU A 5
C12E C 0.3087(2) 0.66335(17) 0.0518(2) 0.0460(8) Uani 0.060(2) 1 d PDU A 6
N1E N 0.3626(3) 0.6696(2) 0.1534(2) 0.0488(9) Uani 0.060(2) 1 d P A 6
Cl1E Cl 0.1840(8) 0.6942(18) 0.014(2) 0.146(13) Uani 0.060(2) 1 d PDU A 6
N1F N 0.3087(2) 0.66335(17) 0.0518(2) 0.0460(8) Uani 0.378(2) 1 d P A 7
C13F C 0.3626(3) 0.6696(2) 0.1534(2) 0.0488(9) Uani 0.378(2) 1 d P A 7
Cl1F Cl 0.29800(18) 0.71258(15) 0.21258(16) 0.0599(9) Uani 0.378(2) 1 d P A 7
C17G C 0.7391(3) 0.64645(19) 0.4163(2) 0.0460(9) Uani 0.0323(15) 1 d PDU A 8
N1G N 0.8294(3) 0.64158(19) 0.4115(2) 0.0459(8) Uani 0.0323(15) 1 d P A 8
Cl1G Cl 0.746(2) 0.6206(14) 0.5299(10) 0.0460(14) Uani 0.0323(15) 1 d PDU A 8
N1H N 0.7391(3) 0.64645(19) 0.4163(2) 0.0460(9) Uani 0.045(2) 1 d P A 9
C18H C 0.8294(3) 0.64158(19) 0.4115(2) 0.0459(8) Uani 0.045(2) 1 d PDU A 9
Cl1H Cl 0.9404(11) 0.6660(14) 0.5181(11) 0.079(9) Uani 0.045(2) 1 d PDU A 9

loop_
_atom_site_aniso_label
_atom_site_aniso_U_11
_atom_site_aniso_U_22
_atom_site_aniso_U_33
_atom_site_aniso_U_23
_atom_site_aniso_U_13
_atom_site_aniso_U_12
C1 0.042(2) 0.0377(18) 0.0395(18) 0.0009(14) 0.0226(17) -0.0016(15)
C2 0.057(2) 0.0484(19) 0.0487(19) 0.0001(16) 0.0364(18) -0.0015(16)
C3 0.064(3) 0.054(2) 0.049(2) -0.0065(16) 0.0403(19) -0.0133(18)
C4 0.050(2) 0.0409(19) 0.0402(18) -0.0001(14) 0.0264(17) 0.0020(16)
C5 0.056(3) 0.0417(19) 0.0361(18) 0.0023(14) 0.0238(18) 0.0034(17)
C6 0.050(2) 0.0412(19) 0.0323(17) 0.0020(14) 0.0193(17) 0.0059(16)
C7 0.075(3) 0.047(2) 0.0421(19) -0.0054(16) 0.032(2) 0.0009(19)
C8 0.072(3) 0.046(2) 0.0385(19) -0.0004(15) 0.0221(18) 0.0017(19)
C9 0.051(2) 0.0328(17) 0.0357(17) 0.0004(14) 0.0185(17) 0.0000(16)
C10 0.046(2) 0.0319(17) 0.0368(17) -0.0006(14) 0.0167(17) -0.0011(15)
C11 0.041(2) 0.0355(18) 0.0429(19) 0.0010(14) 0.0165(17) 0.0013(15)
C12 0.044(2) 0.0510(19) 0.0418(18) -0.0006(14) 0.0184(16) 0.0041(15)
C13 0.046(2) 0.056(2) 0.053(2) -0.0044(17) 0.0306(19) 0.0012(17)
C14 0.040(2) 0.0404(18) 0.0374(18) -0.0008(14) 0.0196(16) 0.0018(15)
C15 0.042(2) 0.0395(18) 0.0348(17) 0.0010(14) 0.0191(16) 0.0056(15)
C16 0.042(2) 0.0438(19) 0.0317(17) -0.0015(14) 0.0188(16) 0.0027(15)
C17 0.050(2) 0.060(2) 0.0302(17) 0.0009(15) 0.0202(17) 0.0098(17)
C18 0.045(2) 0.058(2) 0.0378(18) 0.0024(15) 0.0219(17) 0.0084(17)
C19 0.044(2) 0.0397(18) 0.0346(17) -0.0014(14) 0.0186(17) 0.0044(16)
C20 0.042(2) 0.0340(17) 0.0421(18) -0.0003(14) 0.0246(17) -0.0006(15)
C21 0.053(3) 0.051(4) 0.040(2) -0.011(2) 0.027(2) -0.008(3)
C22 0.049(5) 0.056(5) 0.053(5) -0.007(4) 0.030(4) 0.006(4)
C23 0.048(5) 0.086(7) 0.077(7) -0.012(5) 0.030(5) 0.013(4)
C24 0.064(4) 0.096(7) 0.047(2) -0.014(4) 0.032(3) 0.005(4)
C25 0.073(7) 0.112(7) 0.040(4) 0.008(4) 0.037(4) 0.017(5)
C26 0.074(7) 0.089(6) 0.034(4) 0.012(4) 0.030(4) 0.016(5)
C21B 0.053(3) 0.051(4) 0.040(2) -0.011(2) 0.027(2) -0.008(3)
C22B 0.14(3) 0.055(11) 0.103(17) 0.013(11) 0.10(2) 0.003(12)
C23B 0.13(2) 0.039(9) 0.094(15) -0.020(9) 0.097(17) -0.013(9)
C24B 0.064(4) 0.096(7) 0.047(2) -0.014(4) 0.032(3) 0.005(4)
C25B 0.14(2) 0.083(12) 0.082(13) 0.024(10) 0.087(16) 0.015(13)
C26B 0.14(2) 0.073(10) 0.079(14) -0.003(9) 0.084(17) 0.010(12)
C27 0.048(2) 0.0364(18) 0.0389(18) -0.0044(15) 0.0171(17) 0.0005(17)
C28 0.051(2) 0.043(2) 0.0396(18) -0.0020(16) 0.0144(18) 0.0050(17)
C29 0.066(3) 0.046(2) 0.0363(19) -0.0016(16) 0.014(2) 0.015(2)
C30 0.050(3) 0.058(2) 0.047(2) -0.0085(18) 0.0079(19) 0.008(2)
C31 0.049(3) 0.055(2) 0.058(2) -0.0100(19) 0.017(2) -0.0102(19)
C32 0.051(3) 0.041(2) 0.046(2) -0.0012(16) 0.0102(19) -0.0032(18)
C33 0.036(2) 0.055(2) 0.0365(17) -0.0030(16) 0.0155(16) 0.0087(17)
C34 0.054(3) 0.069(3) 0.051(2) -0.015(2) 0.030(2) -0.010(2)
C35 0.073(4) 0.105(4) 0.058(3) -0.025(3) 0.044(3) -0.029(3)
C36 0.056(3) 0.123(4) 0.061(2) -0.034(3) 0.040(2) -0.014(3)
C37 0.054(3) 0.091(3) 0.073(3) -0.037(2) 0.033(3) -0.003(3)
C38 0.055(3) 0.064(3) 0.058(2) -0.011(2) 0.033(2) 0.004(2)
C33E 0.036(2) 0.055(2) 0.0365(17) -0.0030(16) 0.0155(16) 0.0087(17)
C34E 0.054(3) 0.069(3) 0.051(2) -0.015(2) 0.030(2) -0.010(2)
C35E 0.073(4) 0.105(4) 0.058(3) -0.025(3) 0.044(3) -0.029(3)
C36E 0.056(3) 0.123(4) 0.061(2) -0.034(3) 0.040(2) -0.014(3)
C37E 0.054(3) 0.091(3) 0.073(3) -0.037(2) 0.033(3) -0.003(3)
C38E 0.055(3) 0.064(3) 0.058(2) -0.011(2) 0.033(2) 0.004(2)
C39 0.043(2) 0.0357(18) 0.0369(17) -0.0030(14) 0.0221(16) 0.0005(16)
C40 0.044(2) 0.0388(19) 0.0456(19) -0.0030(15) 0.0255(18) -0.0021(16)
C41 0.045(2) 0.047(2) 0.050(2) 0.0000(16) 0.0280(19) 0.0039(17)
C42 0.038(2) 0.056(2) 0.054(2) -0.0062(18) 0.0238(18) -0.0006(18)
C43 0.053(3) 0.048(2) 0.075(3) 0.001(2) 0.025(2) -0.0144(19)
C44 0.056(3) 0.043(2) 0.061(2) 0.0047(17) 0.022(2) -0.0014(19)
N1 0.0479(19) 0.0403(15) 0.0368(14) 0.0011(12) 0.0223(14) 0.0054(13)
N2 0.0467(19) 0.0403(15) 0.0317(13) -0.0016(12) 0.0191(14) 0.0017(13)
N3 0.0387(17) 0.0382(15) 0.0364(14) -0.0022(11) 0.0177(13) 0.0007(12)
N4 0.0404(18) 0.0443(16) 0.0322(13) 0.0000(11) 0.0184(13) 0.0013(13)
C2A 0.057(2) 0.0484(19) 0.0487(19) 0.0001(16) 0.0364(18) -0.0015(16)
N1A 0.064(3) 0.054(2) 0.049(2) -0.0065(16) 0.0403(19) -0.0133(18)
Cl1A 0.056(2) 0.173(10) 0.054(5) -0.007(6) 0.033(4) -0.031(6)
N1B 0.057(2) 0.0484(19) 0.0487(19) 0.0001(16) 0.0364(18) -0.0015(16)
C3B 0.064(3) 0.054(2) 0.049(2) -0.0065(16) 0.0403(19) -0.0133(18)
Cl1B 0.042(3) 0.104(4) 0.043(2) -0.019(2) 0.027(2) 0.005(2)
C7C 0.075(3) 0.047(2) 0.0421(19) -0.0054(16) 0.032(2) 0.0009(19)
N1C 0.072(3) 0.046(2) 0.0385(19) -0.0004(15) 0.0221(18) 0.0017(19)
Cl1C 0.10(2) 0.080(17) 0.039(7) -0.004(10) 0.028(13) 0.016(14)
N1D 0.075(3) 0.047(2) 0.0421(19) -0.0054(16) 0.032(2) 0.0009(19)
C8D 0.072(3) 0.046(2) 0.0385(19) -0.0004(15) 0.0221(18) 0.0017(19)
Cl1D 0.066(7) 0.064(7) 0.052(5) -0.003(4) 0.016(3) 0.000(5)
C12E 0.044(2) 0.0510(19) 0.0418(18) -0.0006(14) 0.0184(16) 0.0041(15)
N1E 0.046(2) 0.056(2) 0.053(2) -0.0044(17) 0.0306(19) 0.0012(17)
Cl1E 0.051(9) 0.20(3) 0.15(2) -0.05(2) 0.013(14) 0.038(15)
N1F 0.044(2) 0.0510(19) 0.0418(18) -0.0006(14) 0.0184(16) 0.0041(15)
C13F 0.046(2) 0.056(2) 0.053(2) -0.0044(17) 0.0306(19) 0.0012(17)
Cl1F 0.0430(16) 0.0907(19) 0.0422(13) -0.0129(12) 0.0166(11) 0.0242(13)
C17G 0.050(2) 0.060(2) 0.0302(17) 0.0009(15) 0.0202(17) 0.0098(17)
N1G 0.045(2) 0.058(2) 0.0378(18) 0.0024(15) 0.0219(17) 0.0084(17)
Cl1G 0.050(3) 0.060(3) 0.030(2) 0.000(2) 0.020(2) 0.011(3)
N1H 0.050(2) 0.060(2) 0.0302(17) 0.0009(15) 0.0202(17) 0.0098(17)
C18H 0.045(2) 0.058(2) 0.0378(18) 0.0024(15) 0.0219(17) 0.0084(17)
Cl1H 0.087(15) 0.083(17) 0.049(11) -0.025(11) 0.017(7) -0.018(13)

loop_
_atom_type_symbol
_atom_type_description
_atom_type_scat_dispersion_real
_atom_type_scat_dispersion_imag
_atom_type_scat_source
C C 0.0033 0.0016 'International Tables Vol C Tables 4.2.6.8 and 6.1.1.4'
H H 0.0000 0.0000 'International Tables Vol C Tables 4.2.6.8 and 6.1.1.4'
N N 0.0061 0.0033 'International Tables Vol C Tables 4.2.6.8 and 6.1.1.4'
Cl Cl 0.1484 0.1585 'International Tables Vol C Tables 4.2.6.8 and 6.1.1.4'

loop_
_geom_angle_atom_site_label_1
_geom_angle_atom_site_label_2
_geom_angle_atom_site_label_3
_geom_angle
N1 C1 C20 125.5(3)
N1 C1 C2 111.2(3)
C20 C1 C2 123.2(3)
C3 C2 C1 106.1(3)
C3 C2 H2 127.0
C1 C2 H2 127.0
C2 C3 C4 108.0(3)
C2 C3 H3 126.0
C4 C3 H3 126.0
N1 C4 C5 125.2(3)
N1 C4 C3 110.1(3)
C5 C4 C3 124.7(3)
C6 C5 C4 125.1(3)
C6 C5 C21 115.8(4)
C4 C5 C21 119.1(4)
C6 C5 C21B 121.2(8)
C4 C5 C21B 113.1(9)
N2 C6 C5 126.5(3)
N2 C6 C7 107.2(3)
C5 C6 C7 126.4(3)
C8 C7 C6 107.6(3)
C8 C7 H7 126.2
C6 C7 H7 126.2
C7 C8 C9 109.7(3)
C7 C8 H8 125.1
C9 C8 H8 125.1
N2 C9 C10 126.6(3)
N2 C9 C8 106.0(3)
C10 C9 C8 127.4(3)
C9 C10 C11 124.1(3)
C9 C10 C27 118.3(3)
C11 C10 C27 117.6(3)
N3 C11 C12 112.1(3)
N3 C11 C10 125.7(3)
C12 C11 C10 122.3(3)
C13 C12 C11 104.8(3)
C13 C12 H12 127.6
C11 C12 H12 127.6
C12 C13 C14 109.3(3)
C12 C13 H13 125.4
C14 C13 H13 125.4
N3 C14 C15 126.4(3)
N3 C14 C13 108.3(3)
C15 C14 C13 125.2(3)
C16 C15 C14 124.5(3)
C16 C15 C33 117.1(3)
C14 C15 C33 118.3(3)
N4 C16 C15 126.3(3)
N4 C16 C17 107.0(3)
C15 C16 C17 126.6(3)
C18 C17 C16 108.7(3)
C18 C17 H17 125.6
C16 C17 H17 125.6
C17 C18 C19 108.1(3)
C17 C18 H18 125.9
C19 C18 H18 125.9
N4 C19 C20 127.2(3)
N4 C19 C18 106.7(3)
C20 C19 C18 126.1(3)
C19 C20 C1 124.6(3)
C19 C20 C39 116.4(3)
C1 C20 C39 119.0(3)
C22 C21 C26 120.0
C22 C21 C5 121.5(5)
C26 C21 C5 118.5(5)
C23 C22 C21 120.0
C23 C22 H22 120.0
C21 C22 H22 120.0
C22 C23 C24 120.0
C22 C23 H23 120.0
C24 C23 H23 120.0
C25 C24 C23 120.0
C25 C24 H24 120.0
C23 C24 H24 120.0
C26 C25 C24 120.0
C26 C25 H25 120.0
C24 C25 H25 120.0
C25 C26 C21 120.0
C25 C26 H26 120.0
C21 C26 H26 120.0
C26B C21B C22B 114.7(10)
C26B C21B C5 125.6(15)
C22B C21B C5 119.6(15)
C23B C22B C21B 123.8(12)
C23B C22B H22B 118.1
C21B C22B H22B 118.1
C22B C23B C24B 119.2(12)
C22B C23B H23B 120.4
C24B C23B H23B 120.4
C25B C24B C23B 119.3(11)
C25B C24B H24B 120.4
C23B C24B H24B 120.4
C24B C25B C26B 119.0(12)
C24B C25B H25B 120.5
C26B C25B H25B 120.5
C21B C26B C25B 123.2(12)
C21B C26B H26B 118.4
C25B C26B H26B 118.4
C28 C27 C32 118.4(3)
C28 C27 C10 120.4(3)
C32 C27 C10 121.2(3)
C27 C28 C29 120.3(3)
C27 C28 H28 119.8
C29 C28 H28 119.8
C30 C29 C28 120.4(3)
C30 C29 H29 119.8
C28 C29 H29 119.8
C29 C30 C31 119.7(4)
C29 C30 H30 120.1
C31 C30 H30 120.1
C30 C31 C32 119.9(4)
C30 C31 H31 120.1
C32 C31 H31 120.1
C31 C32 C27 121.2(3)
C31 C32 H32 119.4
C27 C32 H32 119.4
C34 C33 C38 118.3(3)
C34 C33 C15 122.1(3)
C38 C33 C15 119.6(3)
C33 C34 C35 121.2(4)
C33 C34 H34 119.4
C35 C34 H34 119.4
C36 C35 C34 120.3(4)
C36 C35 H35 119.9
C34 C35 H35 119.9
C35 C36 C37 120.5(4)
C35 C36 H36 119.7
C37 C36 H36 119.7
C36 C37 C38 119.4(4)
C36 C37 H37 120.3
C38 C37 H37 120.3
C37 C38 C33 120.2(4)
C37 C38 H38 119.9
C33 C38 H38 119.9
C35E C34E H34E 121.0
C34E C35E H35E 118.5
C38E C37E H37E 120.3
C37E C38E H38E 119.7
C40 C39 C44 118.5(3)
C40 C39 C20 120.0(3)
C44 C39 C20 121.4(3)
C41 C40 C39 120.9(3)
C41 C40 H40 119.6
C39 C40 H40 119.6
C42 C41 C40 119.9(3)
C42 C41 H41 120.0
C40 C41 H41 120.0
C41 C42 C43 120.1(3)
C41 C42 H42 119.9
C43 C42 H42 119.9
C42 C43 C44 120.3(3)
C42 C43 H43 119.9
C44 C43 H43 119.9
C43 C44 C39 120.3(3)
C43 C44 H44 119.9
C39 C44 H44 119.9
C1 N1 C4 104.7(3)
C1 N1 H1A 127.6
C4 N1 H1A 127.6
C6 N2 C9 109.5(2)
C6 N2 H2A 125.2
C9 N2 H2A 125.2
C14 N3 C11 105.5(3)
C14 N3 H3A 127.3
C11 N3 H3A 127.3
C16 N4 C19 109.5(2)
C16 N4 H4A 125.3
C19 N4 H4A 125.3

loop_
_geom_bond_atom_site_label_1
_geom_bond_atom_site_label_2
_geom_bond_distance
C1 N1 1.370(4)
C1 C20 1.411(4)
C1 C2 1.426(4)
C2 C3 1.338(4)
C2 H2 0.9500
C3 C4 1.422(5)
C3 H3 0.9500
C4 N1 1.373(4)
C4 C5 1.413(4)
C5 C6 1.390(5)
C5 C21 1.500(6)
C5 C21B 1.523(12)
C6 N2 1.370(4)
C6 C7 1.422(4)
C7 C8 1.336(5)
C7 H7 0.9500
C8 C9 1.416(4)
C8 H8 0.9500
C9 N2 1.377(4)
C9 C10 1.396(4)
C10 C11 1.420(4)
C10 C27 1.496(4)
C11 N3 1.368(4)
C11 C12 1.416(4)
C12 C13 1.340(4)
C12 H12 0.9500
C13 C14 1.437(4)
C13 H13 0.9500
C14 N3 1.366(4)
C14 C15 1.403(4)
C15 C16 1.397(4)
C15 C33 1.497(4)
C16 N4 1.371(4)
C16 C17 1.423(4)
C17 C18 1.341(4)
C17 H17 0.9500
C18 C19 1.433(4)
C18 H18 0.9500
C19 N4 1.376(4)
C19 C20 1.396(4)
C20 C39 1.498(4)
C21 C22 1.3900
C21 C26 1.3900
C22 C23 1.3900
C22 H22 0.9500
C23 C24 1.3900
C23 H23 0.9500
C24 C25 1.3900
C24 H24 0.9500
C25 C26 1.3900
C25 H25 0.9500
C26 H26 0.9500
C21B C26B 1.363(14)
C21B C22B 1.366(13)
C22B C23B 1.361(13)
C22B H22B 0.9500
C23B C24B 1.367(14)
C23B H23B 0.9500
C24B C25B 1.346(15)
C24B H24B 0.9500
C25B C26B 1.397(13)
C25B H25B 0.9500
C26B H26B 0.9500
C27 C28 1.385(4)
C27 C32 1.386(5)
C28 C29 1.400(5)
C28 H28 0.9500
C29 C30 1.371(5)
C29 H29 0.9500
C30 C31 1.382(5)
C30 H30 0.9500
C31 C32 1.386(5)
C31 H31 0.9500
C32 H32 0.9500
C33 C34 1.368(5)
C33 C38 1.399(5)
C34 C35 1.373(5)
C34 H34 0.9500
C35 C36 1.358(5)
C35 H35 0.9500
C36 C37 1.371(6)
C36 H36 0.9500
C37 C38 1.390(5)
C37 H37 0.9500
C38 H38 0.9500
C34E C35E 1.369(19)
C34E H34E 0.9500
C35E H35E 0.9500
C37E C38E 1.387(19)
C37E H37E 0.9500
C38E H38E 0.9500
C39 C40 1.385(4)
C39 C44 1.388(4)
C40 C41 1.384(4)
C40 H40 0.9500
C41 C42 1.369(4)
C41 H41 0.9500
C42 C43 1.371(5)
C42 H42 0.9500
C43 C44 1.386(5)
C43 H43 0.9500
C44 H44 0.9500
N1 H1A 0.8800
N2 H2A 0.8800
N3 H3A 0.8800
N4 H4A 0.8800
